data_7106014
loop_
_publ_author_name
'Jingui Duan'
'Junfeng Bai'
'Baishu Zheng'
'Yizhi Li'
'Wenchao Ren'

_publ_section_title
;
 Controlling the Shifting Degree of Interpenetrated Metal-Organic
 Frameworks by Template and Temperature and Their Hydrogen Adsorption
 Properties
;
_journal_name_full Chem.Commun.
_journal_page_first 2556
_journal_paper_doi 10.1039/c0cc04146g
_journal_volume 47
_journal_year 2011
_chemical_formula_sum 'C51 H38 N5 O18 Zn4'
_chemical_formula_weight 1270.34
_chemical_name_systematic
;
?
;
_space_group_IT_number 14
_symmetry_cell_setting monoclinic
_symmetry_space_group_name_Hall '-P 2ybc'
_symmetry_space_group_name_H-M 'P 1 21/c 1'
_atom_sites_solution_hydrogens geom
_atom_sites_solution_primary direct
_atom_sites_solution_secondary difmap
_audit_creation_method SHELXL-97
_cell_angle_alpha 90.00
_cell_angle_beta 119.592(3)
_cell_angle_gamma 90.00
_cell_formula_units_Z 4
_cell_length_a 19.0893(15)
_cell_length_b 26.952(2)
_cell_length_c 31.7133(18)
_cell_measurement_reflns_used 122768
_cell_measurement_temperature 291(2)
_cell_measurement_theta_max 26
_cell_measurement_theta_min 1.1
_cell_volume 14188.1(18)
_computing_cell_refinement SMART
_computing_data_collection 'SMART, (Bruker, 2000)'
_computing_data_reduction 'SAINT (Bruker, 2000)'
_computing_molecular_graphics SHELXTL
_computing_publication_material SHELXTL
_computing_structure_refinement SHELXTL
_computing_structure_solution 'SHELXTL (Bruker, 2000)'
_diffrn_ambient_temperature 291(2)
_diffrn_measured_fraction_theta_full 1.000
_diffrn_measured_fraction_theta_max 1.000
_diffrn_measurement_device_type 'Bruker Smart Aepex CCD'
_diffrn_measurement_method 'phi and omega scans'
_diffrn_radiation_monochromator graphite
_diffrn_radiation_source 'fine-focus sealed tube'
_diffrn_radiation_type MoK\a
_diffrn_radiation_wavelength 0.71073
_diffrn_reflns_av_R_equivalents 0.0669
_diffrn_reflns_av_sigmaI/netI 0.0681
_diffrn_reflns_limit_h_max 20
_diffrn_reflns_limit_h_min -23
_diffrn_reflns_limit_k_max 33
_diffrn_reflns_limit_k_min -33
_diffrn_reflns_limit_l_max 39
_diffrn_reflns_limit_l_min -33
_diffrn_reflns_number 95416
_diffrn_reflns_theta_full 26.00
_diffrn_reflns_theta_max 26.00
_diffrn_reflns_theta_min 1.06
_exptl_absorpt_coefficient_mu 0.697
_exptl_absorpt_correction_T_max 0.9087
_exptl_absorpt_correction_T_min 0.8848
_exptl_absorpt_correction_type multi-scan
_exptl_absorpt_process_details 'SADABS; Bruker, 2000'
_exptl_crystal_colour colourless
_exptl_crystal_density_diffrn 0.595
_exptl_crystal_density_method 'not measured'
_exptl_crystal_description block
_exptl_crystal_F_000 2572
_exptl_crystal_size_max 0.18
_exptl_crystal_size_mid 0.16
_exptl_crystal_size_min 0.14
_refine_diff_density_max 0.375
_refine_diff_density_min -0.597
_refine_diff_density_rms 0.054
_refine_ls_extinction_method none
_refine_ls_goodness_of_fit_ref 1.074
_refine_ls_hydrogen_treatment constr
_refine_ls_matrix_type full
_refine_ls_number_parameters 707
_refine_ls_number_reflns 27890
_refine_ls_number_restraints 0
_refine_ls_restrained_S_all 1.074
_refine_ls_R_factor_all 0.0886
_refine_ls_R_factor_gt 0.0614
_refine_ls_shift/su_max 0.000
_refine_ls_shift/su_mean 0.000
_refine_ls_structure_factor_coef Fsqd
_refine_ls_weighting_details 'calc w=1/[\s^2^(Fo^2^)+(0.0600P)^2^+1.8800P] where P=(Fo^2^+2Fc^2^)/3'
_refine_ls_weighting_scheme calc
_refine_ls_wR_factor_gt 0.1359
_refine_ls_wR_factor_ref 0.1428
_reflns_number_gt 18198
_reflns_number_total 27890
_reflns_threshold_expression >2sigma(I)
_cod_data_source_file C0CC04146G.TXT
_cod_data_source_block aa
_cod_depositor_comments
;
The following automatic conversions were performed:

'_symmetry_cell_setting' value 'Monoclinic' changed to 'monoclinic'
according to the built-in table from CIF Core dictionary named
'cif_core.dic' version 2.4.1 from 2010-06-29.

Automatic conversion script
Id: cif_fix_values 1646 2011-03-28 12:23:43Z adriana 
;
_cod_original_cell_volume 14188.1(17)
_cod_original_sg_symbol_H-M 'P 21/c'
_cod_database_code 7106014

loop_
_symmetry_equiv_pos_as_xyz
'x, y, z'
'-x, y+1/2, -z+1/2'
'-x, -y, -z'
'x, -y-1/2, z-1/2'

loop_
_atom_site_label
_atom_site_type_symbol
_atom_site_fract_x
_atom_site_fract_y
_atom_site_fract_z
_atom_site_U_iso_or_equiv
_atom_site_adp_type
_atom_site_occupancy
_atom_site_symmetry_multiplicity
_atom_site_calc_flag
_atom_site_refinement_flags
_atom_site_disorder_assembly
_atom_site_disorder_group
C1 C 0.41782(18) 0.58932(11) 0.45930(11) 0.0439(7) Uani 1 1 d . . .
C2 C 0.49471(19) 0.59058(11) 0.45739(10) 0.0429(7) Uani 1 1 d . . .
C3 C 0.51357(19) 0.63409(11) 0.44130(11) 0.0438(7) Uani 1 1 d . . .
H3 H 0.4776 0.6606 0.4306 0.053 Uiso 1 1 calc R . .
C4 C 0.58579(18) 0.63775(11) 0.44127(11) 0.0441(7) Uani 1 1 d . . .
H4 H 0.5980 0.6666 0.4301 0.053 Uiso 1 1 calc R . .
C5 C 0.64019(18) 0.59863(10) 0.45781(11) 0.0421(7) Uani 1 1 d . . .
C6 C 0.62131(18) 0.55564(11) 0.47409(11) 0.0469(8) Uani 1 1 d . . .
H6 H 0.6576 0.5293 0.4852 0.056 Uiso 1 1 calc R . .
C7 C 0.54864(18) 0.55167(12) 0.47386(11) 0.0476(8) Uani 1 1 d . . .
H7 H 0.5363 0.5227 0.4848 0.057 Uiso 1 1 calc R . .
C8 C 0.71762(18) 0.60239(11) 0.45745(11) 0.0432(7) Uani 1 1 d . . .
C9 C 0.86638(18) 0.60879(10) 0.50121(11) 0.0426(7) Uani 1 1 d . . .
C10 C 0.91377(17) 0.65135(11) 0.51565(11) 0.0436(7) Uani 1 1 d . . .
H10 H 0.8965 0.6794 0.5250 0.052 Uiso 1 1 calc R . .
C11 C 0.98705(18) 0.65203(10) 0.51614(10) 0.0409(7) Uani 1 1 d . . .
H11 H 1.0189 0.6804 0.5262 0.049 Uiso 1 1 calc R . .
C12 C 1.01272(19) 0.61068(11) 0.50175(10) 0.0430(7) Uani 1 1 d . . .
C13 C 0.96499(18) 0.56765(11) 0.48707(11) 0.0441(7) Uani 1 1 d . . .
H13 H 0.9822 0.5397 0.4775 0.053 Uiso 1 1 calc R . .
C14 C 0.89241(18) 0.56677(11) 0.48691(11) 0.0448(7) Uani 1 1 d . . .
H14 H 0.8609 0.5382 0.4773 0.054 Uiso 1 1 calc R . .
C15 C 1.09003(19) 0.61324(11) 0.50112(11) 0.0463(7) Uani 1 1 d . . .
C16 C 0.34835(19) 0.51170(11) 0.58528(11) 0.0471(8) Uani 1 1 d . . .
C17 C 0.38861(18) 0.47073(11) 0.62062(11) 0.0469(8) Uani 1 1 d . . .
C18 C 0.38853(19) 0.47145(12) 0.66455(11) 0.0513(8) Uani 1 1 d . . .
H18 H 0.3635 0.4974 0.6714 0.062 Uiso 1 1 calc R . .
C19 C 0.42548(19) 0.43373(12) 0.69815(12) 0.0504(8) Uani 1 1 d . . .
H19 H 0.4254 0.4343 0.7274 0.060 Uiso 1 1 calc R . .
C20 C 0.46265(18) 0.39497(10) 0.68772(10) 0.0421(7) Uani 1 1 d . . .
C21 C 0.4635(2) 0.39387(12) 0.64422(11) 0.0501(8) Uani 1 1 d . . .
H21 H 0.4889 0.3681 0.6376 0.060 Uiso 1 1 calc R . .
C22 C 0.4261(2) 0.43138(11) 0.61087(11) 0.0498(8) Uani 1 1 d . . .
H22 H 0.4260 0.4305 0.5815 0.060 Uiso 1 1 calc R . .
C23 C 0.50408(18) 0.85133(12) 0.73613(11) 0.0456(7) Uani 1 1 d . . .
C24 C 0.46471(19) 0.81083(11) 0.69878(11) 0.0444(7) Uani 1 1 d . . .
C25 C 0.38567(19) 0.81657(11) 0.66117(10) 0.0449(7) Uani 1 1 d . . .
H25 H 0.3585 0.8462 0.6581 0.054 Uiso 1 1 calc R . .
C26 C 0.34711(18) 0.77834(11) 0.62812(10) 0.0413(7) Uani 1 1 d . . .
H26 H 0.2939 0.7819 0.6036 0.050 Uiso 1 1 calc R . .
C27 C 0.38935(18) 0.73474(11) 0.63232(10) 0.0432(7) Uani 1 1 d . . .
C28 C 0.46895(17) 0.72907(11) 0.66969(10) 0.0425(7) Uani 1 1 d . . .
H28 H 0.4969 0.6998 0.6725 0.051 Uiso 1 1 calc R . .
C29 C 0.50588(18) 0.76757(11) 0.70251(11) 0.0503(9) Uani 1 1 d . . .
H29 H 0.5589 0.7641 0.7272 0.060 Uiso 1 1 calc R . .
C30 C 0.34962(18) 0.69667(11) 0.59473(10) 0.0416(7) Uani 1 1 d . . .
C31 C 0.17548(18) 0.51368(12) 0.40938(11) 0.0437(7) Uani 1 1 d . . .
C32 C 0.13262(17) 0.47507(11) 0.37276(10) 0.0416(7) Uani 1 1 d . . .
C33 C 0.10902(17) 0.43183(11) 0.38573(11) 0.0430(7) Uani 1 1 d . . .
H33 H 0.1184 0.4277 0.4172 0.052 Uiso 1 1 calc R . .
C34 C 0.07125(18) 0.39455(11) 0.35151(10) 0.0434(7) Uani 1 1 d . . .
H34 H 0.0554 0.3654 0.3600 0.052 Uiso 1 1 calc R . .
C35 C 0.05743(19) 0.40103(10) 0.30496(11) 0.0428(7) Uani 1 1 d . . .
C36 C 0.08083(18) 0.44406(11) 0.29143(11) 0.0426(7) Uani 1 1 d . . .
H36 H 0.0712 0.4480 0.2599 0.051 Uiso 1 1 calc R . .
C37 C 0.11898(18) 0.48154(11) 0.32571(10) 0.0443(7) Uani 1 1 d . . .
H37 H 0.1352 0.5106 0.3172 0.053 Uiso 1 1 calc R . .
C38 C 0.02004(18) 0.35903(11) 0.27086(11) 0.0455(7) Uani 1 1 d . . .
C39 C 0.06312(18) 0.82535(11) 0.30837(11) 0.0459(7) Uani 1 1 d . . .
C40 C 0.08485(18) 0.78347(11) 0.29306(11) 0.0431(7) Uani 1 1 d . . .
H40 H 0.0752 0.7815 0.2614 0.052 Uiso 1 1 calc R . .
C41 C 0.12148(18) 0.74357(11) 0.32494(10) 0.0441(7) Uani 1 1 d . . .
H41 H 0.1373 0.7155 0.3148 0.053 Uiso 1 1 calc R . .
C42 C 0.13396(18) 0.74661(11) 0.37236(10) 0.0434(7) Uani 1 1 d . . .
C43 C 0.11086(18) 0.78818(11) 0.38727(12) 0.0461(7) Uani 1 1 d . . .
H43 H 0.1186 0.7896 0.4186 0.055 Uiso 1 1 calc R . .
C44 C 0.07553(19) 0.82878(12) 0.35563(11) 0.0483(8) Uani 1 1 d . . .
H44 H 0.0608 0.8572 0.3659 0.058 Uiso 1 1 calc R . .
C45 C 0.17358(17) 0.70328(11) 0.40579(11) 0.0434(7) Uani 1 1 d . . .
C46 C 0.54806(16) 0.57261(11) 0.59435(10) 0.0406(7) Uani 1 1 d . . .
H46 H 0.5205 0.5426 0.5863 0.049 Uiso 1 1 calc R . .
C47 C 0.68170(18) 0.52411(11) 0.62854(11) 0.0464(8) Uani 1 1 d . . .
H47A H 0.6907 0.5109 0.6589 0.070 Uiso 1 1 calc R . .
H47B H 0.7326 0.5296 0.6301 0.070 Uiso 1 1 calc R . .
H47C H 0.6506 0.5009 0.6031 0.070 Uiso 1 1 calc R . .
C48 C 0.68522(18) 0.62003(10) 0.62965(11) 0.0432(7) Uani 1 1 d . . .
H48A H 0.6654 0.6394 0.6006 0.065 Uiso 1 1 calc R . .
H48B H 0.7410 0.6124 0.6417 0.065 Uiso 1 1 calc R . .
H48C H 0.6796 0.6385 0.6537 0.065 Uiso 1 1 calc R . .
C49 C 0.45184(17) 0.70220(10) 0.52444(11) 0.0424(7) Uani 1 1 d . . .
H49 H 0.4966 0.6964 0.5547 0.051 Uiso 1 1 calc R . .
C50 C 0.53517(17) 0.76377(11) 0.50495(11) 0.0428(7) Uani 1 1 d . . .
H50A H 0.5413 0.7960 0.5193 0.064 Uiso 1 1 calc R . .
H50B H 0.5375 0.7667 0.4755 0.064 Uiso 1 1 calc R . .
H50C H 0.5777 0.7424 0.5271 0.064 Uiso 1 1 calc R . .
C51 C 0.37799(18) 0.75890(10) 0.44972(11) 0.0439(7) Uani 1 1 d . . .
H51A H 0.3507 0.7308 0.4298 0.066 Uiso 1 1 calc R . .
H51B H 0.3908 0.7820 0.4315 0.066 Uiso 1 1 calc R . .
H51C H 0.3437 0.7747 0.4599 0.066 Uiso 1 1 calc R . .
N1 N 0.78770(15) 0.60560(9) 0.49946(9) 0.0451(6) Uani 1 1 d . . .
N2 N -0.01978(15) 0.36573(9) 0.22639(9) 0.0440(6) Uani 1 1 d . . .
N3 N 0.50252(15) 0.85211(9) 0.77681(9) 0.0428(6) Uani 1 1 d . . .
N4 N 0.63709(14) 0.57201(8) 0.61854(8) 0.0403(6) Uani 1 1 d . . .
N5 N 0.45463(14) 0.74200(8) 0.49374(8) 0.0401(6) Uani 1 1 d . . .
O1 O 0.27413(12) 0.61011(7) 0.49826(7) 0.0402(5) Uani 1 1 d . . .
O2 O 0.35842(12) 0.61148(7) 0.42729(7) 0.0429(5) Uani 1 1 d . . .
O4 O 0.71826(12) 0.60140(7) 0.41816(7) 0.0430(5) Uani 1 1 d . . .
O5 O 1.12271(12) 0.65277(7) 0.50498(7) 0.0436(5) Uani 1 1 d . . .
O6 O 1.12315(12) 0.57331(7) 0.49985(7) 0.0406(5) Uani 1 1 d . . .
O7 O 0.39279(12) 0.54573(7) 0.58495(7) 0.0394(5) Uani 1 1 d . . .
O8 O 0.27629(12) 0.50732(7) 0.55778(7) 0.0432(5) Uani 1 1 d . . .
O9 O 0.53916(12) 0.88550(7) 0.72623(7) 0.0401(5) Uani 1 1 d . . .
O10 O 0.28108(12) 0.70906(7) 0.56134(7) 0.0417(5) Uani 1 1 d . . .
O12 O 0.19755(12) 0.55302(7) 0.39707(7) 0.0406(5) Uani 1 1 d . . .
O13 O 0.18717(12) 0.50476(7) 0.45123(7) 0.0395(5) Uani 1 1 d . . .
O14 O 0.01946(12) 0.31191(7) 0.27575(7) 0.0413(5) Uani 1 1 d . . .
O15 O 0.18414(12) 0.70537(7) 0.44779(7) 0.0412(5) Uani 1 1 d . . .
O17 O 0.50929(12) 0.61121(7) 0.58453(7) 0.0427(5) Uani 1 1 d . . .
O18 O 0.39269(12) 0.67696(7) 0.51112(7) 0.0422(5) Uani 1 1 d . . .
Zn1 Zn 0.26501(2) 0.609406(12) 0.434883(12) 0.04186(9) Uani 1 1 d . . .
O16 O 0.19845(11) 0.66818(7) 0.39237(7) 0.0406(5) Uani 1 1 d . . .
Zn2 Zn 0.21945(2) 0.553006(12) 0.503833(12) 0.04124(9) Uani 1 1 d . . .
O3 O 0.41226(12) 0.56477(7) 0.49014(7) 0.0419(5) Uani 1 1 d . . .
Zn3 Zn 0.38863(2) 0.611770(12) 0.549624(12) 0.04213(9) Uani 1 1 d . . .
O11 O 0.38456(12) 0.65720(7) 0.60003(7) 0.0409(5) Uani 1 1 d . . .
Zn4 Zn 0.22157(2) 0.668665(12) 0.503853(12) 0.04273(10) Uani 1 1 d . . .

loop_
_atom_site_aniso_label
_atom_site_aniso_U_11
_atom_site_aniso_U_22
_atom_site_aniso_U_33
_atom_site_aniso_U_23
_atom_site_aniso_U_13
_atom_site_aniso_U_12
C1 0.0410(17) 0.0384(16) 0.0383(16) -0.0096(13) 0.0091(13) -0.0016(13)
C2 0.0480(17) 0.0396(15) 0.0291(14) 0.0043(12) 0.0099(13) 0.0113(13)
C3 0.0448(17) 0.0389(16) 0.0379(15) -0.0020(12) 0.0130(13) 0.0105(13)
C4 0.0399(16) 0.0358(15) 0.0432(16) -0.0005(12) 0.0101(13) 0.0111(12)
C5 0.0352(15) 0.0343(15) 0.0450(16) 0.0130(12) 0.0106(13) 0.0107(12)
C6 0.0322(15) 0.0408(16) 0.0492(18) 0.0129(13) 0.0059(13) -0.0072(12)
C7 0.0407(17) 0.0456(17) 0.0482(18) 0.0136(14) 0.0156(14) 0.0083(13)
C8 0.0362(15) 0.0414(16) 0.0392(16) 0.0079(13) 0.0087(13) -0.0073(12)
C9 0.0399(16) 0.0339(15) 0.0444(16) -0.0062(12) 0.0135(13) 0.0026(12)
C10 0.0326(15) 0.0368(15) 0.0440(16) 0.0173(13) 0.0056(12) 0.0096(12)
C11 0.0439(16) 0.0330(15) 0.0398(15) 0.0140(12) 0.0161(13) 0.0014(12)
C12 0.0455(17) 0.0358(15) 0.0367(15) 0.0050(12) 0.0120(13) 0.0045(13)
C13 0.0388(16) 0.0410(16) 0.0439(16) -0.0086(13) 0.0138(13) -0.0021(13)
C14 0.0438(17) 0.0412(16) 0.0399(16) -0.0156(13) 0.0133(13) -0.0045(13)
C15 0.0401(16) 0.0387(17) 0.0431(16) -0.0120(13) 0.0076(13) -0.0061(13)
C16 0.0416(17) 0.0419(17) 0.0407(16) -0.0137(13) 0.0074(14) -0.0052(13)
C17 0.0355(15) 0.0426(17) 0.0410(16) -0.0126(13) 0.0024(13) -0.0093(13)
C18 0.0415(17) 0.0458(18) 0.0440(17) -0.0121(14) 0.0038(14) -0.0044(14)
C19 0.0407(17) 0.0440(17) 0.0474(18) -0.0040(14) 0.0072(14) -0.0032(13)
C20 0.0383(15) 0.0377(15) 0.0362(15) -0.0075(12) 0.0075(12) -0.0085(12)
C21 0.0512(19) 0.0474(18) 0.0425(17) -0.0096(14) 0.0162(14) -0.0089(15)
C22 0.0503(19) 0.0410(17) 0.0411(17) -0.0044(13) 0.0097(14) -0.0055(14)
C23 0.0360(16) 0.0463(17) 0.0388(16) -0.0085(13) 0.0065(13) 0.0005(13)
C24 0.0469(17) 0.0407(16) 0.0373(15) -0.0031(13) 0.0145(13) -0.0081(13)
C25 0.0455(17) 0.0418(16) 0.0326(15) 0.0068(12) 0.0078(13) 0.0078(13)
C26 0.0402(16) 0.0405(16) 0.0307(14) 0.0086(12) 0.0079(12) 0.0007(12)
C27 0.0347(15) 0.0382(15) 0.0358(15) -0.0017(12) 0.0013(12) -0.0018(12)
C28 0.0340(15) 0.0400(16) 0.0387(15) -0.0129(12) 0.0067(12) -0.0092(12)
C29 0.0344(15) 0.0379(16) 0.0414(16) -0.0089(13) -0.0097(13) -0.0046(12)
C30 0.0414(16) 0.0352(15) 0.0384(15) -0.0069(12) 0.0123(13) -0.0071(12)
C31 0.0351(15) 0.0478(17) 0.0377(16) 0.0080(13) 0.0099(13) -0.0017(13)
C32 0.0344(15) 0.0374(15) 0.0387(15) 0.0104(12) 0.0072(12) 0.0069(12)
C33 0.0344(15) 0.0389(15) 0.0381(15) 0.0107(12) 0.0045(12) 0.0093(12)
C34 0.0378(15) 0.0370(15) 0.0393(15) 0.0098(12) 0.0067(12) 0.0080(12)
C35 0.0447(17) 0.0314(14) 0.0378(15) 0.0073(12) 0.0093(13) 0.0108(12)
C36 0.0420(16) 0.0421(16) 0.0346(15) 0.0084(12) 0.0118(13) 0.0082(13)
C37 0.0432(17) 0.0422(16) 0.0353(15) 0.0104(13) 0.0099(13) 0.0154(13)
C38 0.0398(16) 0.0424(17) 0.0383(16) 0.0099(13) 0.0070(13) 0.0088(13)
C39 0.0359(16) 0.0450(17) 0.0469(17) 0.0035(14) 0.0128(13) 0.0044(13)
C40 0.0382(16) 0.0427(16) 0.0345(14) -0.0065(12) 0.0074(12) -0.0072(12)
C41 0.0412(17) 0.0424(16) 0.0326(15) -0.0050(12) 0.0058(13) -0.0069(13)
C42 0.0413(16) 0.0461(17) 0.0358(15) 0.0101(13) 0.0136(13) 0.0080(13)
C43 0.0428(17) 0.0391(16) 0.0461(17) 0.0073(13) 0.0141(14) 0.0120(13)
C44 0.0438(17) 0.0513(18) 0.0394(16) 0.0107(14) 0.0127(14) 0.0131(14)
C45 0.0326(15) 0.0415(16) 0.0375(16) 0.0031(13) 0.0030(12) 0.0050(12)
C46 0.0299(14) 0.0368(15) 0.0370(15) 0.0164(12) 0.0027(11) -0.0032(11)
C47 0.0375(16) 0.0390(16) 0.0441(16) 0.0074(13) 0.0057(13) 0.0031(12)
C48 0.0429(16) 0.0356(15) 0.0375(15) -0.0100(12) 0.0095(13) -0.0175(12)
C49 0.0319(15) 0.0353(15) 0.0413(16) -0.0110(12) 0.0039(12) 0.0076(12)
C50 0.0347(15) 0.0404(16) 0.0399(15) -0.0061(12) 0.0082(12) 0.0084(12)
C51 0.0385(16) 0.0342(15) 0.0405(16) -0.0159(12) 0.0053(13) 0.0053(12)
N1 0.0387(13) 0.0386(13) 0.0439(14) -0.0170(11) 0.0096(11) -0.0087(11)
N2 0.0452(14) 0.0352(13) 0.0390(14) 0.0047(10) 0.0112(11) 0.0082(11)
N3 0.0368(13) 0.0385(13) 0.0409(14) -0.0034(11) 0.0099(11) -0.0034(10)
N4 0.0314(12) 0.0337(12) 0.0402(13) 0.0122(10) 0.0056(10) -0.0076(10)
N5 0.0377(13) 0.0318(12) 0.0378(13) -0.0122(10) 0.0085(10) 0.0063(10)
O1 0.0356(10) 0.0352(10) 0.0402(10) -0.0016(8) 0.0112(8) 0.0033(8)
O2 0.0412(11) 0.0382(10) 0.0352(10) -0.0105(9) 0.0081(9) -0.0071(9)
O4 0.0378(11) 0.0372(11) 0.0409(11) -0.0100(8) 0.0094(9) -0.0085(8)
O5 0.0399(11) 0.0350(11) 0.0390(11) -0.0018(8) 0.0065(9) 0.0083(9)
O6 0.0375(11) 0.0344(10) 0.0375(10) -0.0061(8) 0.0090(9) -0.0078(8)
O7 0.0369(11) 0.0359(10) 0.0363(10) -0.0068(8) 0.0112(8) 0.0057(8)
O8 0.0452(12) 0.0356(11) 0.0394(11) -0.0079(8) 0.0136(9) -0.0071(9)
O9 0.0382(10) 0.0356(10) 0.0388(10) -0.0112(8) 0.0131(9) 0.0005(9)
O10 0.0352(11) 0.0372(11) 0.0404(11) -0.0062(8) 0.0092(9) -0.0072(8)
O12 0.0406(11) 0.0339(10) 0.0374(10) 0.0017(8) 0.0116(9) 0.0064(8)
O13 0.0391(11) 0.0306(10) 0.0346(10) 0.0007(8) 0.0073(8) 0.0044(8)
O14 0.0369(11) 0.0417(11) 0.0329(10) -0.0080(8) 0.0077(8) -0.0119(8)
O15 0.0353(10) 0.0341(10) 0.0415(11) -0.0006(8) 0.0092(9) -0.0014(8)
O17 0.0373(11) 0.0416(11) 0.0387(10) -0.0090(9) 0.0108(9) 0.0083(9)
O18 0.0312(10) 0.0383(11) 0.0431(11) -0.0010(9) 0.0076(9) 0.0052(9)
Zn1 0.03807(18) 0.03687(18) 0.03827(18) 0.00429(14) 0.00939(14) 0.00962(14)
O16 0.0344(10) 0.0337(10) 0.0388(10) 0.0000(8) 0.0067(8) 0.0022(8)
Zn2 0.03649(18) 0.03671(18) 0.03849(18) -0.00791(14) 0.00930(14) -0.00461(14)
O3 0.0331(10) 0.0378(11) 0.0445(12) -0.0081(9) 0.0113(9) -0.0015(8)
Zn3 0.03805(18) 0.03678(18) 0.03836(18) -0.00520(14) 0.00877(14) 0.00995(14)
O11 0.0417(11) 0.0368(11) 0.0348(10) -0.0015(8) 0.0117(9) 0.0042(9)
Zn4 0.03757(18) 0.03706(18) 0.03916(18) -0.00406(14) 0.00793(14) 0.00884(14)

loop_
_atom_type_symbol
_atom_type_description
_atom_type_scat_dispersion_real
_atom_type_scat_dispersion_imag
_atom_type_scat_source
C C 0.0033 0.0016 'International Tables Vol C Tables 4.2.6.8 and 6.1.1.4'
H H 0.0000 0.0000 'International Tables Vol C Tables 4.2.6.8 and 6.1.1.4'
N N 0.0061 0.0033 'International Tables Vol C Tables 4.2.6.8 and 6.1.1.4'
O O 0.0106 0.0060 'International Tables Vol C Tables 4.2.6.8 and 6.1.1.4'
Zn Zn 0.2839 1.4301 'International Tables Vol C Tables 4.2.6.8 and 6.1.1.4'

loop_
_geom_angle_atom_site_label_1
_geom_angle_atom_site_label_2
_geom_angle_atom_site_label_3
_geom_angle
_geom_angle_site_symmetry_1
_geom_angle_site_symmetry_3
_geom_angle_publ_flag
O3 C1 O2 120.5(3) . . ?
O3 C1 C2 121.1(3) . . ?
O2 C1 C2 118.3(3) . . ?
C7 C2 C3 119.9(3) . . ?
C7 C2 C1 122.0(3) . . ?
C3 C2 C1 117.9(3) . . ?
C4 C3 C2 119.8(3) . . ?
C4 C3 H3 120.1 . . ?
C2 C3 H3 120.1 . . ?
C3 C4 C5 120.4(3) . . ?
C3 C4 H4 119.8 . . ?
C5 C4 H4 119.8 . . ?
C6 C5 C4 119.5(3) . . ?
C6 C5 C8 120.1(3) . . ?
C4 C5 C8 120.4(3) . . ?
C5 C6 C7 120.4(3) . . ?
C5 C6 H6 119.8 . . ?
C7 C6 H6 119.8 . . ?
C2 C7 C6 120.0(3) . . ?
C2 C7 H7 120.0 . . ?
C6 C7 H7 120.0 . . ?
O4 C8 N1 119.5(3) . . ?
O4 C8 C5 120.3(3) . . ?
N1 C8 C5 120.2(3) . . ?
C10 C9 C14 119.8(3) . . ?
C10 C9 N1 123.0(3) . . ?
C14 C9 N1 117.2(3) . . ?
C9 C10 C11 120.1(3) . . ?
C9 C10 H10 120.0 . . ?
C11 C10 H10 120.0 . . ?
C12 C11 C10 120.3(3) . . ?
C12 C11 H11 119.9 . . ?
C10 C11 H11 119.9 . . ?
C11 C12 C13 119.8(3) . . ?
C11 C12 C15 118.9(3) . . ?
C13 C12 C15 121.3(3) . . ?
C14 C13 C12 120.0(3) . . ?
C14 C13 H13 120.0 . . ?
C12 C13 H13 120.0 . . ?
C13 C14 C9 120.0(3) . . ?
C13 C14 H14 120.0 . . ?
C9 C14 H14 120.0 . . ?
O5 C15 O6 120.9(3) . . ?
O5 C15 C12 120.3(3) . . ?
O6 C15 C12 118.6(3) . . ?
O8 C16 O7 126.5(3) . . ?
O8 C16 C17 116.6(3) . . ?
O7 C16 C17 116.7(3) . . ?
C18 C17 C22 119.0(3) . . ?
C18 C17 C16 119.2(3) . . ?
C22 C17 C16 121.8(3) . . ?
C19 C18 C17 120.4(3) . . ?
C19 C18 H18 119.8 . . ?
C17 C18 H18 119.8 . . ?
C18 C19 C20 119.5(3) . . ?
C18 C19 H19 120.2 . . ?
C20 C19 H19 120.2 . . ?
C21 C20 C19 120.7(3) . . ?
C21 C20 N3 120.3(3) . 2_646 ?
C19 C20 N3 118.9(3) . 2_646 ?
C22 C21 C20 119.4(3) . . ?
C22 C21 H21 120.3 . . ?
C20 C21 H21 120.3 . . ?
C21 C22 C17 120.9(3) . . ?
C21 C22 H22 119.5 . . ?
C17 C22 H22 119.5 . . ?
O9 C23 N3 120.4(3) . . ?
O9 C23 C24 116.8(3) . . ?
N3 C23 C24 122.8(3) . . ?
C29 C24 C25 119.8(3) . . ?
C29 C24 C23 120.2(3) . . ?
C25 C24 C23 120.0(3) . . ?
C26 C25 C24 120.5(3) . . ?
C26 C25 H25 119.7 . . ?
C24 C25 H25 119.7 . . ?
C25 C26 C27 119.1(3) . . ?
C25 C26 H26 120.5 . . ?
C27 C26 H26 120.5 . . ?
C26 C27 C28 120.5(3) . . ?
C26 C27 C30 118.0(3) . . ?
C28 C27 C30 121.4(3) . . ?
C29 C28 C27 119.3(3) . . ?
C29 C28 H28 120.3 . . ?
C27 C28 H28 120.3 . . ?
C24 C29 C28 120.7(3) . . ?
C24 C29 H29 119.7 . . ?
C28 C29 H29 119.7 . . ?
O11 C30 O10 128.2(3) . . ?
O11 C30 C27 117.9(3) . . ?
O10 C30 C27 113.8(3) . . ?
O13 C31 O12 124.8(3) . . ?
O13 C31 C32 116.0(3) . . ?
O12 C31 C32 119.1(3) . . ?
C33 C32 C37 120.5(3) . . ?
C33 C32 C31 119.8(3) . . ?
C37 C32 C31 119.6(3) . . ?
C32 C33 C34 119.7(3) . . ?
C32 C33 H33 120.1 . . ?
C34 C33 H33 120.1 . . ?
C35 C34 C33 119.7(3) . . ?
C35 C34 H34 120.1 . . ?
C33 C34 H34 120.1 . . ?
C34 C35 C36 121.2(3) . . ?
C34 C35 C38 117.0(3) . . ?
C36 C35 C38 121.8(3) . . ?
C35 C36 C37 119.2(3) . . ?
C35 C36 H36 120.4 . . ?
C37 C36 H36 120.4 . . ?
C32 C37 C36 119.5(3) . . ?
C32 C37 H37 120.2 . . ?
C36 C37 H37 120.2 . . ?
N2 C38 O14 104.2(3) . . ?
N2 C38 C35 121.5(3) . . ?
O14 C38 C35 134.4(3) . . ?
C40 C39 C44 120.8(3) . . ?
C40 C39 N2 119.9(3) . 2 ?
C44 C39 N2 119.1(3) . 2 ?
C39 C40 C41 120.4(3) . . ?
C39 C40 H40 119.8 . . ?
C41 C40 H40 119.8 . . ?
C40 C41 C42 119.2(3) . . ?
C40 C41 H41 120.4 . . ?
C42 C41 H41 120.4 . . ?
C43 C42 C41 120.2(3) . . ?
C43 C42 C45 121.8(3) . . ?
C41 C42 C45 118.0(3) . . ?
C42 C43 C44 120.7(3) . . ?
C42 C43 H43 119.6 . . ?
C44 C43 H43 119.6 . . ?
C39 C44 C43 118.6(3) . . ?
C39 C44 H44 120.7 . . ?
C43 C44 H44 120.7 . . ?
O16 C45 O15 121.3(3) . . ?
O16 C45 C42 120.0(3) . . ?
O15 C45 C42 118.5(3) . . ?
O17 C46 N4 122.4(2) . . ?
O17 C46 H46 118.8 . . ?
N4 C46 H46 118.8 . . ?
N4 C47 H47A 109.5 . . ?
N4 C47 H47B 109.5 . . ?
H47A C47 H47B 109.5 . . ?
N4 C47 H47C 109.5 . . ?
H47A C47 H47C 109.5 . . ?
H47B C47 H47C 109.5 . . ?
N4 C48 H48A 109.5 . . ?
N4 C48 H48B 109.5 . . ?
H48A C48 H48B 109.5 . . ?
N4 C48 H48C 109.5 . . ?
H48A C48 H48C 109.5 . . ?
H48B C48 H48C 109.5 . . ?
O18 C49 N5 121.1(2) . . ?
O18 C49 H49 119.5 . . ?
N5 C49 H49 119.5 . . ?
N5 C50 H50A 109.5 . . ?
N5 C50 H50B 109.5 . . ?
H50A C50 H50B 109.5 . . ?
N5 C50 H50C 109.5 . . ?
H50A C50 H50C 109.5 . . ?
H50B C50 H50C 109.5 . . ?
N5 C51 H51A 109.5 . . ?
N5 C51 H51B 109.5 . . ?
H51A C51 H51B 109.5 . . ?
N5 C51 H51C 109.5 . . ?
H51A C51 H51C 109.5 . . ?
H51B C51 H51C 109.5 . . ?
C8 N1 C9 122.4(3) . . ?
C38 N2 C39 122.9(3) . 2_545 ?
C23 N3 C20 122.0(3) . 2_656 ?
C46 N4 C47 120.6(2) . . ?
C46 N4 C48 121.2(2) . . ?
C47 N4 C48 118.0(2) . . ?
C49 N5 C51 119.9(2) . . ?
C49 N5 C50 119.5(2) . . ?
C51 N5 C50 120.5(3) . . ?
Zn2 O1 Zn4 108.51(10) . . ?
Zn2 O1 Zn1 108.37(9) . . ?
Zn4 O1 Zn1 108.72(9) . . ?
Zn2 O1 Zn3 111.89(9) . . ?
Zn4 O1 Zn3 108.64(9) . . ?
Zn1 O1 Zn3 110.63(10) . . ?
C1 O2 Zn1 114.5(2) . . ?
C15 O5 Zn4 130.2(2) . 1_655 ?
C15 O6 Zn2 138.1(2) . 1_655 ?
C16 O7 Zn3 141.59(19) . . ?
C16 O8 Zn2 120.7(2) . . ?
C30 O10 Zn4 121.78(19) . . ?
C31 O12 Zn1 132.27(19) . . ?
C31 O13 Zn2 126.15(19) . . ?
C45 O15 Zn4 142.0(2) . . ?
C46 O17 Zn3 122.18(19) . . ?
C49 O18 Zn3 123.41(19) . . ?
O2 Zn1 O1 121.34(8) . . ?
O2 Zn1 O12 108.38(8) . . ?
O1 Zn1 O12 109.70(9) . . ?
O2 Zn1 O16 101.94(9) . . ?
O1 Zn1 O16 112.52(8) . . ?
O12 Zn1 O16 100.85(8) . . ?
O2 Zn1 Zn2 134.59(6) . . ?
O1 Zn1 Zn2 35.67(6) . . ?
O12 Zn1 Zn2 74.09(6) . . ?
O16 Zn1 Zn2 122.53(6) . . ?
O2 Zn1 Zn4 131.08(6) . . ?
O1 Zn1 Zn4 35.59(6) . . ?
O12 Zn1 Zn4 119.96(6) . . ?
O16 Zn1 Zn4 76.97(6) . . ?
Zn2 Zn1 Zn4 59.825(12) . . ?
C45 O16 Zn1 125.9(2) . . ?
O6 Zn2 O1 108.80(8) 1_455 . ?
O6 Zn2 O8 110.42(9) 1_455 . ?
O1 Zn2 O8 119.78(8) . . ?
O6 Zn2 O13 104.63(8) 1_455 . ?
O1 Zn2 O13 114.27(9) . . ?
O8 Zn2 O13 97.65(8) . . ?
O6 Zn2 Zn4 73.64(6) 1_455 . ?
O1 Zn2 Zn4 35.84(6) . . ?
O8 Zn2 Zn4 129.12(6) . . ?
O13 Zn2 Zn4 131.48(6) . . ?
O6 Zn2 Zn1 114.65(6) 1_455 . ?
O1 Zn2 Zn1 35.96(6) . . ?
O8 Zn2 Zn1 134.21(7) . . ?
O13 Zn2 Zn1 78.80(6) . . ?
Zn4 Zn2 Zn1 60.310(12) . . ?
O1 Zn3 O17 162.91(9) . . ?
O1 Zn3 O11 101.78(8) . . ?
O17 Zn3 O11 92.85(8) . . ?
O1 Zn3 O7 99.01(8) . . ?
O17 Zn3 O7 88.18(8) . . ?
O11 Zn3 O7 95.58(8) . . ?
O1 Zn3 O18 83.49(8) . . ?
O17 Zn3 O18 88.06(8) . . ?
O11 Zn3 O18 88.90(8) . . ?
O7 Zn3 O18 174.29(8) . . ?
C30 O11 Zn3 129.95(19) . . ?
O15 Zn4 O1 108.82(9) . . ?
O15 Zn4 O10 111.96(9) . . ?
O1 Zn4 O10 117.22(8) . . ?
O15 Zn4 O5 102.57(9) . 1_455 ?
O1 Zn4 O5 111.98(9) . 1_455 ?
O10 Zn4 O5 103.24(9) . 1_455 ?
O15 Zn4 Zn2 122.54(6) . . ?
O1 Zn4 Zn2 35.65(6) . . ?
O10 Zn4 Zn2 124.30(6) . . ?
O5 Zn4 Zn2 76.59(6) 1_455 . ?
O15 Zn4 Zn1 73.16(7) . . ?
O1 Zn4 Zn1 35.69(6) . . ?
O10 Zn4 Zn1 135.16(7) . . ?
O5 Zn4 Zn1 119.49(6) 1_455 . ?
Zn2 Zn4 Zn1 59.865(12) . . ?

loop_
_geom_bond_atom_site_label_1
_geom_bond_atom_site_label_2
_geom_bond_distance
_geom_bond_site_symmetry_2
_geom_bond_publ_flag
C1 O3 1.228(4) . ?
C1 O2 1.239(4) . ?
C1 C2 1.499(5) . ?
C2 C7 1.379(4) . ?
C2 C3 1.395(5) . ?
C3 C4 1.383(5) . ?
C3 H3 0.9300 . ?
C4 C5 1.388(4) . ?
C4 H4 0.9300 . ?
C5 C6 1.386(4) . ?
C5 C8 1.487(5) . ?
C6 C7 1.388(5) . ?
C6 H6 0.9300 . ?
C7 H7 0.9300 . ?
C8 O4 1.252(4) . ?
C8 N1 1.346(4) . ?
C9 C10 1.391(4) . ?
C9 C14 1.399(4) . ?
C9 N1 1.478(4) . ?
C10 C11 1.391(4) . ?
C10 H10 0.9300 . ?
C11 C12 1.382(4) . ?
C11 H11 0.9300 . ?
C12 C13 1.405(4) . ?
C12 C15 1.487(5) . ?
C13 C14 1.383(5) . ?
C13 H13 0.9300 . ?
C14 H14 0.9300 . ?
C15 O5 1.210(4) . ?
C15 O6 1.259(4) . ?
C16 O8 1.217(4) . ?
C16 O7 1.253(4) . ?
C16 C17 1.488(4) . ?
C17 C18 1.394(5) . ?
C17 C22 1.397(5) . ?
C18 C19 1.387(4) . ?
C18 H18 0.9300 . ?
C19 C20 1.392(5) . ?
C19 H19 0.9300 . ?
C20 C21 1.387(5) . ?
C20 N3 1.518(4) 2_646 ?
C21 C22 1.380(4) . ?
C21 H21 0.9300 . ?
C22 H22 0.9300 . ?
C23 O9 1.266(4) . ?
C23 N3 1.305(4) . ?
C23 C24 1.510(4) . ?
C24 C29 1.378(4) . ?
C24 C25 1.395(4) . ?
C25 C26 1.393(4) . ?
C25 H25 0.9300 . ?
C26 C27 1.394(4) . ?
C26 H26 0.9300 . ?
C27 C28 1.399(4) . ?
C27 C30 1.468(4) . ?
C28 C29 1.390(4) . ?
C28 H28 0.9300 . ?
C29 H29 0.9300 . ?
C30 O11 1.222(3) . ?
C30 O10 1.256(3) . ?
C31 O13 1.256(4) . ?
C31 O12 1.271(4) . ?
C31 C32 1.471(4) . ?
C32 C33 1.383(4) . ?
C32 C37 1.393(4) . ?
C33 C34 1.391(4) . ?
C33 H33 0.9300 . ?
C34 C35 1.377(4) . ?
C34 H34 0.9300 . ?
C35 C36 1.385(4) . ?
C35 C38 1.482(4) . ?
C36 C37 1.397(4) . ?
C36 H36 0.9300 . ?
C37 H37 0.9300 . ?
C38 N2 1.241(4) . ?
C38 O14 1.280(3) . ?
C39 C40 1.371(4) . ?
C39 C44 1.400(5) . ?
C39 N2 1.478(4) 2 ?
C40 C41 1.403(4) . ?
C40 H40 0.9300 . ?
C41 C42 1.404(4) . ?
C41 H41 0.9300 . ?
C42 C43 1.371(4) . ?
C42 C45 1.506(4) . ?
C43 C44 1.411(4) . ?
C43 H43 0.9300 . ?
C44 H44 0.9300 . ?
C45 O16 1.225(4) . ?
C45 O15 1.246(4) . ?
C46 O17 1.225(3) . ?
C46 N4 1.480(3) . ?
C46 H46 0.9300 . ?
C47 N4 1.492(4) . ?
C47 H47A 0.9600 . ?
C47 H47B 0.9600 . ?
C47 H47C 0.9600 . ?
C48 N4 1.524(3) . ?
C48 H48A 0.9600 . ?
C48 H48B 0.9600 . ?
C48 H48C 0.9600 . ?
C49 O18 1.202(4) . ?
C49 N5 1.467(4) . ?
C49 H49 0.9300 . ?
C50 N5 1.515(4) . ?
C50 H50A 0.9600 . ?
C50 H50B 0.9600 . ?
C50 H50C 0.9600 . ?
C51 N5 1.510(3) . ?
C51 H51A 0.9600 . ?
C51 H51B 0.9600 . ?
C51 H51C 0.9600 . ?
N2 C39 1.478(4) 2_545 ?
N3 C20 1.518(4) 2_656 ?
O1 Zn2 1.916(2) . ?
O1 Zn4 1.9249(19) . ?
O1 Zn1 1.930(2) . ?
O1 Zn3 1.9791(19) . ?
O2 Zn1 1.914(2) . ?
O5 Zn4 1.953(2) 1_655 ?
O6 Zn2 1.862(2) 1_655 ?
O7 Zn3 2.084(2) . ?
O8 Zn2 1.946(2) . ?
O10 Zn4 1.9376(19) . ?
O12 Zn1 1.9700(19) . ?
O13 Zn2 1.9592(19) . ?
O15 Zn4 1.843(2) . ?
O17 Zn3 2.003(2) . ?
O18 Zn3 2.163(2) . ?
Zn1 O16 2.0614(19) . ?
Zn1 Zn2 3.1188(6) . ?
Zn1 Zn4 3.1328(5) . ?
Zn2 O6 1.862(2) 1_455 ?
Zn2 Zn4 3.1175(5) . ?
Zn3 O11 2.045(2) . ?
Zn4 O5 1.953(2) 1_455 ?

loop_
_geom_torsion_atom_site_label_1
_geom_torsion_atom_site_label_2
_geom_torsion_atom_site_label_3
_geom_torsion_atom_site_label_4
_geom_torsion
_geom_torsion_site_symmetry_1
_geom_torsion_site_symmetry_2
_geom_torsion_site_symmetry_3
_geom_torsion_site_symmetry_4
_geom_torsion_publ_flag
O3 C1 C2 C7 27.7(4) . . . . ?
O2 C1 C2 C7 -148.3(3) . . . . ?
O3 C1 C2 C3 -148.0(3) . . . . ?
O2 C1 C2 C3 36.0(4) . . . . ?
C7 C2 C3 C4 0.9(4) . . . . ?
C1 C2 C3 C4 176.8(3) . . . . ?
C2 C3 C4 C5 -0.9(4) . . . . ?
C3 C4 C5 C6 0.4(5) . . . . ?
C3 C4 C5 C8 179.5(3) . . . . ?
C4 C5 C6 C7 0.0(5) . . . . ?
C8 C5 C6 C7 -179.1(3) . . . . ?
C3 C2 C7 C6 -0.5(5) . . . . ?
C1 C2 C7 C6 -176.1(3) . . . . ?
C5 C6 C7 C2 0.0(5) . . . . ?
C6 C5 C8 O4 108.1(3) . . . . ?
C4 C5 C8 O4 -71.0(4) . . . . ?
C6 C5 C8 N1 -70.2(4) . . . . ?
C4 C5 C8 N1 110.7(3) . . . . ?
C14 C9 C10 C11 -0.4(4) . . . . ?
N1 C9 C10 C11 -179.5(3) . . . . ?
C9 C10 C11 C12 0.8(4) . . . . ?
C10 C11 C12 C13 -0.7(4) . . . . ?
C10 C11 C12 C15 177.9(3) . . . . ?
C11 C12 C13 C14 0.2(4) . . . . ?
C15 C12 C13 C14 -178.4(3) . . . . ?
C12 C13 C14 C9 0.2(5) . . . . ?
C10 C9 C14 C13 -0.1(5) . . . . ?
N1 C9 C14 C13 179.1(3) . . . . ?
C11 C12 C15 O5 -12.5(4) . . . . ?
C13 C12 C15 O5 166.1(3) . . . . ?
C11 C12 C15 O6 162.7(3) . . . . ?
C13 C12 C15 O6 -18.7(4) . . . . ?
O8 C16 C17 C18 -85.6(4) . . . . ?
O7 C16 C17 C18 98.4(4) . . . . ?
O8 C16 C17 C22 94.0(4) . . . . ?
O7 C16 C17 C22 -81.9(4) . . . . ?
C22 C17 C18 C19 0.2(5) . . . . ?
C16 C17 C18 C19 179.9(3) . . . . ?
C17 C18 C19 C20 -0.1(5) . . . . ?
C18 C19 C20 C21 0.3(5) . . . . ?
C18 C19 C20 N3 -175.6(3) . . . 2_646 ?
C19 C20 C21 C22 -0.7(5) . . . . ?
N3 C20 C21 C22 175.2(3) 2_646 . . . ?
C20 C21 C22 C17 0.9(5) . . . . ?
C18 C17 C22 C21 -0.6(5) . . . . ?
C16 C17 C22 C21 179.7(3) . . . . ?
O9 C23 C24 C29 94.6(4) . . . . ?
N3 C23 C24 C29 -85.8(4) . . . . ?
O9 C23 C24 C25 -87.3(4) . . . . ?
N3 C23 C24 C25 92.3(4) . . . . ?
C29 C24 C25 C26 1.9(5) . . . . ?
C23 C24 C25 C26 -176.3(3) . . . . ?
C24 C25 C26 C27 -1.8(5) . . . . ?
C25 C26 C27 C28 1.0(5) . . . . ?
C25 C26 C27 C30 -175.1(3) . . . . ?
C26 C27 C28 C29 -0.5(5) . . . . ?
C30 C27 C28 C29 175.5(3) . . . . ?
C25 C24 C29 C28 -1.3(5) . . . . ?
C23 C24 C29 C28 176.9(3) . . . . ?
C27 C28 C29 C24 0.6(5) . . . . ?
C26 C27 C30 O11 -175.4(3) . . . . ?
C28 C27 C30 O11 8.5(5) . . . . ?
C26 C27 C30 O10 2.3(5) . . . . ?
C28 C27 C30 O10 -173.8(3) . . . . ?
O13 C31 C32 C33 -1.0(4) . . . . ?
O12 C31 C32 C33 179.3(3) . . . . ?
O13 C31 C32 C37 -178.4(3) . . . . ?
O12 C31 C32 C37 1.8(4) . . . . ?
C37 C32 C33 C34 -0.1(4) . . . . ?
C31 C32 C33 C34 -177.5(3) . . . . ?
C32 C33 C34 C35 -0.2(4) . . . . ?
C33 C34 C35 C36 0.3(5) . . . . ?
C33 C34 C35 C38 177.5(3) . . . . ?
C34 C35 C36 C37 -0.1(5) . . . . ?
C38 C35 C36 C37 -177.2(3) . . . . ?
C33 C32 C37 C36 0.3(4) . . . . ?
C31 C32 C37 C36 177.7(3) . . . . ?
C35 C36 C37 C32 -0.2(4) . . . . ?
C34 C35 C38 N2 154.4(3) . . . . ?
C36 C35 C38 N2 -28.4(5) . . . . ?
C34 C35 C38 O14 -27.7(6) . . . . ?
C36 C35 C38 O14 149.5(4) . . . . ?
C44 C39 C40 C41 -1.3(5) . . . . ?
N2 C39 C40 C41 -176.0(3) 2 . . . ?
C39 C40 C41 C42 1.4(5) . . . . ?
C40 C41 C42 C43 -0.3(5) . . . . ?
C40 C41 C42 C45 -179.8(3) . . . . ?
C41 C42 C43 C44 -1.1(5) . . . . ?
C45 C42 C43 C44 178.5(3) . . . . ?
C40 C39 C44 C43 0.0(5) . . . . ?
N2 C39 C44 C43 174.7(3) 2 . . . ?
C42 C43 C44 C39 1.2(5) . . . . ?
C43 C42 C45 O16 -175.0(3) . . . . ?
C41 C42 C45 O16 4.6(4) . . . . ?
C43 C42 C45 O15 1.2(5) . . . . ?
C41 C42 C45 O15 -179.2(3) . . . . ?
O4 C8 N1 C9 0.9(4) . . . . ?
C5 C8 N1 C9 179.2(2) . . . . ?
C10 C9 N1 C8 111.0(3) . . . . ?
C14 C9 N1 C8 -68.1(4) . . . . ?
O14 C38 N2 C39 6.5(4) . . . 2_545 ?
C35 C38 N2 C39 -175.1(3) . . . 2_545 ?
O9 C23 N3 C20 4.0(4) . . . 2_656 ?
C24 C23 N3 C20 -175.6(3) . . . 2_656 ?
O17 C46 N4 C47 -178.3(3) . . . . ?
O17 C46 N4 C48 -4.0(4) . . . . ?
O18 C49 N5 C51 12.8(4) . . . . ?
O18 C49 N5 C50 -163.8(3) . . . . ?
O3 C1 O2 Zn1 6.2(3) . . . . ?
C2 C1 O2 Zn1 -177.72(19) . . . . ?
O6 C15 O5 Zn4 6.7(4) . . . 1_655 ?
C12 C15 O5 Zn4 -178.27(19) . . . 1_655 ?
O5 C15 O6 Zn2 1.9(5) . . . 1_655 ?
C12 C15 O6 Zn2 -173.2(2) . . . 1_655 ?
O8 C16 O7 Zn3 3.3(6) . . . . ?
C17 C16 O7 Zn3 178.8(2) . . . . ?
O7 C16 O8 Zn2 4.6(5) . . . . ?
C17 C16 O8 Zn2 -170.9(2) . . . . ?
O11 C30 O10 Zn4 -9.7(5) . . . . ?
C27 C30 O10 Zn4 172.8(2) . . . . ?
O13 C31 O12 Zn1 7.9(5) . . . . ?
C32 C31 O12 Zn1 -172.33(19) . . . . ?
O12 C31 O13 Zn2 14.5(4) . . . . ?
C32 C31 O13 Zn2 -165.27(19) . . . . ?
O16 C45 O15 Zn4 -7.2(5) . . . . ?
C42 C45 O15 Zn4 176.7(2) . . . . ?
N4 C46 O17 Zn3 177.7(2) . . . . ?
N5 C49 O18 Zn3 171.75(18) . . . . ?
C1 O2 Zn1 O1 34.6(2) . . . . ?
C1 O2 Zn1 O12 -93.6(2) . . . . ?
C1 O2 Zn1 O16 160.53(19) . . . . ?
C1 O2 Zn1 Zn2 -8.1(2) . . . . ?
C1 O2 Zn1 Zn4 77.5(2) . . . . ?
Zn2 O1 Zn1 O2 -124.13(10) . . . . ?
Zn4 O1 Zn1 O2 118.10(10) . . . . ?
Zn3 O1 Zn1 O2 -1.12(13) . . . . ?
Zn2 O1 Zn1 O12 3.48(12) . . . . ?
Zn4 O1 Zn1 O12 -114.28(10) . . . . ?
Zn3 O1 Zn1 O12 126.49(9) . . . . ?
Zn2 O1 Zn1 O16 114.88(9) . . . . ?
Zn4 O1 Zn1 O16 -2.88(12) . . . . ?
Zn3 O1 Zn1 O16 -122.11(9) . . . . ?
Zn4 O1 Zn1 Zn2 -117.76(14) . . . . ?
Zn3 O1 Zn1 Zn2 123.01(14) . . . . ?
Zn2 O1 Zn1 Zn4 117.76(14) . . . . ?
Zn3 O1 Zn1 Zn4 -119.23(14) . . . . ?
C31 O12 Zn1 O2 117.2(3) . . . . ?
C31 O12 Zn1 O1 -17.3(3) . . . . ?
C31 O12 Zn1 O16 -136.2(3) . . . . ?
C31 O12 Zn1 Zn2 -15.2(3) . . . . ?
C31 O12 Zn1 Zn4 -55.0(3) . . . . ?
O15 C45 O16 Zn1 -3.2(4) . . . . ?
C42 C45 O16 Zn1 172.9(2) . . . . ?
O2 Zn1 O16 C45 -124.1(2) . . . . ?
O1 Zn1 O16 C45 7.4(3) . . . . ?
O12 Zn1 O16 C45 124.3(2) . . . . ?
Zn2 Zn1 O16 C45 46.3(3) . . . . ?
Zn4 Zn1 O16 C45 5.7(2) . . . . ?
Zn4 O1 Zn2 O6 11.58(12) . . . 1_455 ?
Zn1 O1 Zn2 O6 -106.32(10) . . . 1_455 ?
Zn3 O1 Zn2 O6 131.43(10) . . . 1_455 ?
Zn4 O1 Zn2 O8 -116.70(10) . . . . ?
Zn1 O1 Zn2 O8 125.41(10) . . . . ?
Zn3 O1 Zn2 O8 3.16(14) . . . . ?
Zn4 O1 Zn2 O13 128.08(9) . . . . ?
Zn1 O1 Zn2 O13 10.18(12) . . . . ?
Zn3 O1 Zn2 O13 -112.07(10) . . . . ?
Zn1 O1 Zn2 Zn4 -117.90(13) . . . . ?
Zn3 O1 Zn2 Zn4 119.85(15) . . . . ?
Zn4 O1 Zn2 Zn1 117.90(13) . . . . ?
Zn3 O1 Zn2 Zn1 -122.25(15) . . . . ?
C16 O8 Zn2 O6 -135.1(2) . . . 1_455 ?
C16 O8 Zn2 O1 -7.6(3) . . . . ?
C16 O8 Zn2 O13 116.1(2) . . . . ?
C16 O8 Zn2 Zn4 -49.9(3) . . . . ?
C16 O8 Zn2 Zn1 34.3(3) . . . . ?
C31 O13 Zn2 O6 95.1(2) . . . 1_455 ?
C31 O13 Zn2 O1 -23.8(3) . . . . ?
C31 O13 Zn2 O8 -151.4(2) . . . . ?
C31 O13 Zn2 Zn4 14.1(3) . . . . ?
C31 O13 Zn2 Zn1 -17.8(2) . . . . ?
O2 Zn1 Zn2 O6 171.42(10) . . . 1_455 ?
O1 Zn1 Zn2 O6 88.36(11) . . . 1_455 ?
O12 Zn1 Zn2 O6 -88.23(8) . . . 1_455 ?
O16 Zn1 Zn2 O6 4.66(9) . . . 1_455 ?
Zn4 Zn1 Zn2 O6 51.80(6) . . . 1_455 ?
O2 Zn1 Zn2 O1 83.06(12) . . . . ?
O12 Zn1 Zn2 O1 -176.59(11) . . . . ?
O16 Zn1 Zn2 O1 -83.70(12) . . . . ?
Zn4 Zn1 Zn2 O1 -36.56(10) . . . . ?
O2 Zn1 Zn2 O8 2.32(11) . . . . ?
O1 Zn1 Zn2 O8 -80.74(12) . . . . ?
O12 Zn1 Zn2 O8 102.67(10) . . . . ?
O16 Zn1 Zn2 O8 -164.44(10) . . . . ?
Zn4 Zn1 Zn2 O8 -117.29(8) . . . . ?
O2 Zn1 Zn2 O13 -87.48(10) . . . . ?
O1 Zn1 Zn2 O13 -170.54(11) . . . . ?
O12 Zn1 Zn2 O13 12.86(8) . . . . ?
O16 Zn1 Zn2 O13 105.75(8) . . . . ?
Zn4 Zn1 Zn2 O13 152.90(6) . . . . ?
O2 Zn1 Zn2 Zn4 119.62(8) . . . . ?
O1 Zn1 Zn2 Zn4 36.56(10) . . . . ?
O12 Zn1 Zn2 Zn4 -140.03(6) . . . . ?
O16 Zn1 Zn2 Zn4 -47.15(6) . . . . ?
Zn2 O1 Zn3 O17 115.3(3) . . . . ?
Zn4 O1 Zn3 O17 -124.9(2) . . . . ?
Zn1 O1 Zn3 O17 -5.6(3) . . . . ?
Zn2 O1 Zn3 O11 -96.31(11) . . . . ?
Zn4 O1 Zn3 O11 23.47(12) . . . . ?
Zn1 O1 Zn3 O11 142.74(9) . . . . ?
Zn2 O1 Zn3 O7 1.36(11) . . . . ?
Zn4 O1 Zn3 O7 121.14(10) . . . . ?
Zn1 O1 Zn3 O7 -119.58(9) . . . . ?
Zn2 O1 Zn3 O18 176.19(11) . . . . ?
Zn4 O1 Zn3 O18 -64.04(10) . . . . ?
Zn1 O1 Zn3 O18 55.24(9) . . . . ?
C46 O17 Zn3 O1 -81.7(4) . . . . ?
C46 O17 Zn3 O11 129.3(2) . . . . ?
C46 O17 Zn3 O7 33.8(2) . . . . ?
C46 O17 Zn3 O18 -141.9(2) . . . . ?
C16 O7 Zn3 O1 -6.5(3) . . . . ?
C16 O7 Zn3 O17 -171.0(3) . . . . ?
C16 O7 Zn3 O11 96.4(3) . . . . ?
C16 O7 Zn3 O18 -122.2(7) . . . . ?
C49 O18 Zn3 O1 177.3(2) . . . . ?
C49 O18 Zn3 O17 -17.6(2) . . . . ?
C49 O18 Zn3 O11 75.3(2) . . . . ?
C49 O18 Zn3 O7 -66.4(8) . . . . ?
O10 C30 O11 Zn3 38.6(5) . . . . ?
C27 C30 O11 Zn3 -144.1(2) . . . . ?
O1 Zn3 O11 C30 -45.0(3) . . . . ?
O17 Zn3 O11 C30 126.1(3) . . . . ?
O7 Zn3 O11 C30 -145.5(3) . . . . ?
O18 Zn3 O11 C30 38.1(3) . . . . ?
C45 O15 Zn4 O1 10.3(3) . . . . ?
C45 O15 Zn4 O10 141.5(3) . . . . ?
C45 O15 Zn4 O5 -108.5(3) . . . 1_455 ?
C45 O15 Zn4 Zn2 -26.5(4) . . . . ?
C45 O15 Zn4 Zn1 8.9(3) . . . . ?
Zn2 O1 Zn4 O15 -119.98(10) . . . . ?
Zn1 O1 Zn4 O15 -2.30(12) . . . . ?
Zn3 O1 Zn4 O15 118.16(10) . . . . ?
Zn2 O1 Zn4 O10 111.73(10) . . . . ?
Zn1 O1 Zn4 O10 -130.59(10) . . . . ?
Zn3 O1 Zn4 O10 -10.13(14) . . . . ?
Zn2 O1 Zn4 O5 -7.30(12) . . . 1_455 ?
Zn1 O1 Zn4 O5 110.37(10) . . . 1_455 ?
Zn3 O1 Zn4 O5 -129.16(10) . . . 1_455 ?
Zn1 O1 Zn4 Zn2 117.67(13) . . . . ?
Zn3 O1 Zn4 Zn2 -121.86(14) . . . . ?
Zn2 O1 Zn4 Zn1 -117.67(13) . . . . ?
Zn3 O1 Zn4 Zn1 120.47(15) . . . . ?
C30 O10 Zn4 O15 -129.9(2) . . . . ?
C30 O10 Zn4 O1 -3.1(3) . . . . ?
C30 O10 Zn4 O5 120.5(2) . . . 1_455 ?
C30 O10 Zn4 Zn2 37.8(3) . . . . ?
C30 O10 Zn4 Zn1 -42.0(3) . . . . ?
O6 Zn2 Zn4 O15 -92.04(10) 1_455 . . . ?
O1 Zn2 Zn4 O15 76.54(12) . . . . ?
O8 Zn2 Zn4 O15 164.66(12) . . . . ?
O13 Zn2 Zn4 O15 3.23(12) . . . . ?
Zn1 Zn2 Zn4 O15 39.85(8) . . . . ?
O6 Zn2 Zn4 O1 -168.58(12) 1_455 . . . ?
O8 Zn2 Zn4 O1 88.13(13) . . . . ?
O13 Zn2 Zn4 O1 -73.31(13) . . . . ?
Zn1 Zn2 Zn4 O1 -36.69(10) . . . . ?
O6 Zn2 Zn4 O10 101.49(10) 1_455 . . . ?
O1 Zn2 Zn4 O10 -89.93(13) . . . . ?
O8 Zn2 Zn4 O10 -1.80(12) . . . . ?
O13 Zn2 Zn4 O10 -163.24(12) . . . . ?
Zn1 Zn2 Zn4 O10 -126.62(8) . . . . ?
O6 Zn2 Zn4 O5 4.46(8) 1_455 . . 1_455 ?
O1 Zn2 Zn4 O5 173.04(11) . . . 1_455 ?
O8 Zn2 Zn4 O5 -98.83(11) . . . 1_455 ?
O13 Zn2 Zn4 O5 99.73(10) . . . 1_455 ?
Zn1 Zn2 Zn4 O5 136.36(6) . . . 1_455 ?
O6 Zn2 Zn4 Zn1 -131.89(6) 1_455 . . . ?
O1 Zn2 Zn4 Zn1 36.69(10) . . . . ?
O8 Zn2 Zn4 Zn1 124.81(9) . . . . ?
O13 Zn2 Zn4 Zn1 -36.62(8) . . . . ?
O2 Zn1 Zn4 O15 89.59(10) . . . . ?
O1 Zn1 Zn4 O15 177.72(12) . . . . ?
O12 Zn1 Zn4 O15 -100.15(9) . . . . ?
O16 Zn1 Zn4 O15 -5.01(8) . . . . ?
Zn2 Zn1 Zn4 O15 -145.64(6) . . . . ?
O2 Zn1 Zn4 O1 -88.14(13) . . . . ?
O12 Zn1 Zn4 O1 82.13(12) . . . . ?
O16 Zn1 Zn4 O1 177.27(12) . . . . ?
Zn2 Zn1 Zn4 O1 36.64(10) . . . . ?
O2 Zn1 Zn4 O10 -14.87(12) . . . . ?
O1 Zn1 Zn4 O10 73.26(13) . . . . ?
O12 Zn1 Zn4 O10 155.39(11) . . . . ?
O16 Zn1 Zn4 O10 -109.47(10) . . . . ?
Zn2 Zn1 Zn4 O10 109.90(9) . . . . ?
O2 Zn1 Zn4 O5 -175.25(10) . . . 1_455 ?
O1 Zn1 Zn4 O5 -87.11(12) . . . 1_455 ?
O12 Zn1 Zn4 O5 -4.99(9) . . . 1_455 ?
O16 Zn1 Zn4 O5 90.16(9) . . . 1_455 ?
Zn2 Zn1 Zn4 O5 -50.47(7) . . . 1_455 ?
O2 Zn1 Zn4 Zn2 -124.78(8) . . . . ?
O1 Zn1 Zn4 Zn2 -36.64(10) . . . . ?
O12 Zn1 Zn4 Zn2 45.48(6) . . . . ?
O16 Zn1 Zn4 Zn2 140.63(6) . . . . ?
